data_7125589
loop_
_publ_author_name
'Zurawski, Alexander'
'Mai, Marit'
'Baumann, Dominik'
'Feldmann, Claus'
'M\"uller-Buschbaum, Klaus'

_publ_section_title
;
 Homoleptic imidazolate frameworks [Sr(1-x)Eu(x)(Im)2]--hybrid materials
 with efficient and tuneable luminescence.
;
_journal_issue 1
_journal_name_full 'Chemical communications (Cambridge, England)'
_journal_page_first 496
_journal_page_last 498
_journal_paper_doi 10.1039/c0cc02093a
_journal_volume 47
_journal_year 2011
_chemical_formula_moiety '[Eu(C3H3N2)2(C3H4N2)2]'
_chemical_formula_sum 'C12 H14 Eu N8'
_chemical_formula_weight 422.27
_chemical_name_common Europium-di-imidazole-di-imidazolate
_chemical_name_systematic
;
Europium-di-imidazole-di-imidazolate
;
_space_group_IT_number 14
_space_group_name_Hall '-P 2yn'
_space_group_name_H-M_alt 'P 1 21/n 1'
_symmetry_cell_setting monoclinic
_symmetry_space_group_name_H-M 'P 1 21/n 1'
_atom_sites_solution_hydrogens geom
_atom_sites_solution_primary direct
_atom_sites_solution_secondary difmap
_audit_creation_method SHELXL-97
_cell_angle_alpha 90.00
_cell_angle_beta 95.16(2)
_cell_angle_gamma 90.00
_cell_formula_units_Z 4
_cell_length_a 10.550(3)
_cell_length_b 10.559(3)
_cell_length_c 13.782(5)
_cell_measurement_reflns_used 2582
_cell_measurement_temperature 140(2)
_cell_measurement_theta_max 30.45
_cell_measurement_theta_min 2.30
_cell_volume 1529.1(8)
_computing_cell_refinement 'STOE SOFTWARE'
_computing_data_collection 'STOE SOFTWARE'
_computing_data_reduction 'STOE SOFTWARE'
_computing_molecular_graphics POVRAY
_computing_structure_refinement 'SHELXL-97 (Sheldrick, 1997)'
_computing_structure_solution 'SHELXS-97 (Sheldrick, 1997)'
_diffrn_ambient_temperature 140(2)
_diffrn_measured_fraction_theta_full 0.982
_diffrn_measured_fraction_theta_max 0.982
_diffrn_measurement_device_type 'STOE IPDS'
_diffrn_measurement_method '1.5 deg phi scan'
_diffrn_radiation_monochromator graphite
_diffrn_radiation_source 'fine-focus sealed tube'
_diffrn_radiation_type MoK\a
_diffrn_radiation_wavelength 0.71073
_diffrn_reflns_av_R_equivalents 0.2760
_diffrn_reflns_av_sigmaI/netI 0.2450
_diffrn_reflns_limit_h_max 12
_diffrn_reflns_limit_h_min -12
_diffrn_reflns_limit_k_max 12
_diffrn_reflns_limit_k_min -12
_diffrn_reflns_limit_l_max 16
_diffrn_reflns_limit_l_min -16
_diffrn_reflns_number 9977
_diffrn_reflns_theta_full 25.50
_diffrn_reflns_theta_max 25.50
_diffrn_reflns_theta_min 2.73
_exptl_absorpt_coefficient_mu 4.108
_exptl_absorpt_correction_type none
_exptl_crystal_colour yellow
_exptl_crystal_density_diffrn 1.834
_exptl_crystal_density_method 'not measured'
_exptl_crystal_description platelet
_exptl_crystal_F_000 820
_exptl_crystal_size_max 0.10
_exptl_crystal_size_mid 0.10
_exptl_crystal_size_min 0.05
_refine_diff_density_max 1.002
_refine_diff_density_min -1.457
_refine_diff_density_rms 0.231
_refine_ls_extinction_method none
_refine_ls_goodness_of_fit_ref 0.753
_refine_ls_hydrogen_treatment constr
_refine_ls_matrix_type full
_refine_ls_number_parameters 170
_refine_ls_number_reflns 2786
_refine_ls_number_restraints 0
_refine_ls_restrained_S_all 0.753
_refine_ls_R_factor_all 0.1599
_refine_ls_R_factor_gt 0.0555
_refine_ls_shift/su_max 0.041
_refine_ls_shift/su_mean 0.003
_refine_ls_structure_factor_coef Fsqd
_refine_ls_weighting_details 'calc w=1/[\s^2^(Fo^2^)+(0.0000P)^2^+0.0000P] where P=(Fo^2^+2Fc^2^)/3'
_refine_ls_weighting_scheme calc
_refine_ls_wR_factor_gt 0.1020
_refine_ls_wR_factor_ref 0.1263
_reflns_number_gt 1150
_reflns_number_total 2786
_reflns_threshold_expression >2sigma(I)
_cod_data_source_file c0cc02093a.txt
_cod_data_source_block EuImImH_3_corr
_cod_original_cell_volume 1529.2(8)
_cod_original_sg_symbol_H-M P21/n
_cod_database_code 7125589

loop_
_symmetry_equiv_pos_as_xyz
'x, y, z'
'-x+1/2, y+1/2, -z+1/2'
'-x, -y, -z'
'x-1/2, -y-1/2, z-1/2'

loop_
_atom_site_label
_atom_site_type_symbol
_atom_site_fract_x
_atom_site_fract_y
_atom_site_fract_z
_atom_site_U_iso_or_equiv
_atom_site_adp_type
_atom_site_occupancy
_atom_site_symmetry_multiplicity
_atom_site_calc_flag
_atom_site_refinement_flags
Eu1 Eu 0.49444(12) 0.70846(6) 0.74825(14) 0.0153(2) Uani 1 1 d .
N1 N 0.685(2) 0.546(2) 0.7442(16) 0.031(6) Uani 1 1 d .
N2 N 0.8349(18) 0.3972(18) 0.7461(14) 0.024(4) Uani 1 1 d .
N3 N 0.327(2) 0.529(2) 0.7227(16) 0.014(5) Uani 1 1 d .
N4 N 0.1746(18) 0.3719(18) 0.7110(13) 0.034(4) Uani 1 1 d .
N5 N 0.4574(19) 0.735(2) 0.5574(18) 0.025(5) Uani 1 1 d .
N6 N 0.3489(16) 0.7292(17) 0.4129(11) 0.029(4) Uani 1 1 d .
H6 H 0.2930 0.7077 0.3645 0.035 Uiso 1 1 calc R
N7 N 0.531(2) 0.694(2) 0.9404(18) 0.022(6) Uani 1 1 d .
N8 N 0.6058(16) 0.6432(16) 1.0885(11) 0.040(4) Uani 1 1 d .
H8 H 0.6484 0.6027 1.1368 0.048 Uiso 1 1 calc R
C1 C 0.735(2) 0.445(2) 0.7854(16) 0.025(4) Uiso 1 1 d .
H1 H 0.7022 0.4075 0.8406 0.030 Uiso 1 1 calc R
C2 C 0.858(2) 0.492(2) 0.6752(14) 0.020(5) Uani 1 1 d .
H2 H 0.9269 0.4918 0.6353 0.024 Uiso 1 1 calc R
C3 C 0.770(2) 0.5775(19) 0.6741(14) 0.027(4) Uani 1 1 d .
H3 H 0.7629 0.6497 0.6328 0.033 Uiso 1 1 calc R
C4 C 0.212(2) 0.493(2) 0.7383(15) 0.027(5) Uani 1 1 d .
H4 H 0.1556 0.5482 0.7677 0.033 Uiso 1 1 calc R
C5 C 0.277(2) 0.3307(18) 0.6672(14) 0.031(5) Uani 1 1 d .
H5 H 0.2827 0.2513 0.6356 0.038 Uiso 1 1 calc R
C6 C 0.373(2) 0.4238(19) 0.6757(14) 0.019(5) Uani 1 1 d .
H6A H 0.4552 0.4162 0.6532 0.023 Uiso 1 1 calc R
C7 C 0.367(2) 0.667(2) 0.5028(13) 0.027(4) Uani 1 1 d .
H7 H 0.3251 0.5928 0.5219 0.033 Uiso 1 1 calc R
C8 C 0.430(2) 0.8264(19) 0.4122(14) 0.029(4) Uani 1 1 d .
H8A H 0.4409 0.8806 0.3586 0.035 Uiso 1 1 calc R
C9 C 0.493(3) 0.833(3) 0.502(2) 0.016(7) Uiso 1 1 d .
H9 H 0.5531 0.8968 0.5225 0.019 Uiso 1 1 calc R
C10 C 0.606(3) 0.614(3) 0.995(2) 0.042(8) Uiso 1 1 d .
H10 H 0.6523 0.5459 0.9708 0.050 Uiso 1 1 calc R
C11 C 0.530(3) 0.745(3) 1.098(2) 0.028(7) Uiso 1 1 d .
H11 H 0.5140 0.7868 1.1566 0.034 Uiso 1 1 calc R
C12 C 0.483(2) 0.775(2) 1.0070(14) 0.029(5) Uani 1 1 d .
H12 H 0.4249 0.8416 0.9908 0.035 Uiso 1 1 calc R

loop_
_atom_site_aniso_label
_atom_site_aniso_U_11
_atom_site_aniso_U_22
_atom_site_aniso_U_33
_atom_site_aniso_U_23
_atom_site_aniso_U_13
_atom_site_aniso_U_12
Eu1 0.0148(3) 0.0115(3) 0.0198(3) 0.0013(8) 0.0021(2) -0.0009(7)
N1 0.046(11) 0.025(12) 0.023(13) 0.002(10) 0.005(9) -0.016(10)
N2 0.032(10) 0.022(10) 0.020(11) 0.011(8) 0.016(8) 0.002(8)
N3 0.006(11) 0.015(12) 0.021(13) 0.000(10) 0.004(9) 0.000(9)
N4 0.045(9) 0.029(10) 0.026(10) 0.002(8) -0.005(8) 0.013(8)
N5 0.030(10) 0.027(12) 0.018(11) 0.002(9) 0.007(8) 0.012(8)
N6 0.036(9) 0.020(10) 0.028(8) -0.003(7) -0.014(7) 0.006(9)
N7 0.007(10) 0.021(14) 0.038(11) 0.005(9) 0.001(8) 0.000(9)
N8 0.057(9) 0.029(10) 0.031(9) 0.011(7) -0.011(7) 0.016(8)
C2 0.018(12) 0.025(10) 0.018(11) 0.007(9) 0.006(9) 0.012(10)
C3 0.047(11) 0.013(10) 0.023(10) 0.000(8) 0.009(8) 0.015(9)
C4 0.039(12) 0.024(11) 0.021(11) -0.010(9) 0.013(9) -0.017(10)
C5 0.039(11) 0.030(11) 0.026(10) -0.004(7) 0.008(8) 0.001(9)
C6 0.009(12) 0.030(10) 0.018(11) 0.006(8) 0.001(9) -0.005(10)
C7 0.027(10) 0.028(11) 0.025(10) -0.004(8) -0.014(8) 0.002(9)
C8 0.010(11) 0.035(11) 0.045(10) 0.000(7) 0.011(8) -0.004(9)
C12 0.020(12) 0.023(13) 0.044(10) -0.009(10) 0.003(8) 0.002(11)

loop_
_atom_type_symbol
_atom_type_description
_atom_type_scat_dispersion_real
_atom_type_scat_dispersion_imag
_atom_type_scat_source
C C 0.0033 0.0016 'International Tables Vol C Tables 4.2.6.8 and 6.1.1.4'
H H 0.0000 0.0000 'International Tables Vol C Tables 4.2.6.8 and 6.1.1.4'
N N 0.0061 0.0033 'International Tables Vol C Tables 4.2.6.8 and 6.1.1.4'
Eu Eu -0.1578 3.6682 'International Tables Vol C Tables 4.2.6.8 and 6.1.1.4'

loop_
_geom_angle_atom_site_label_1
_geom_angle_atom_site_label_2
_geom_angle_atom_site_label_3
_geom_angle
_geom_angle_site_symmetry_1
_geom_angle_site_symmetry_3
N4 Eu1 N3 92.4(6) 2_556 .
N4 Eu1 N1 168.4(6) 2_556 .
N3 Eu1 N1 91.9(6) . .
N4 Eu1 N7 82.2(6) 2_556 .
N3 Eu1 N7 97.4(7) . .
N1 Eu1 N7 86.6(7) . .
N4 Eu1 N5 95.9(6) 2_556 .
N3 Eu1 N5 84.6(7) . .
N1 Eu1 N5 95.3(7) . .
N7 Eu1 N5 177.2(7) . .
N4 Eu1 N2 88.4(6) 2_556 2_656
N3 Eu1 N2 173.9(7) . 2_656
N1 Eu1 N2 88.5(6) . 2_656
N7 Eu1 N2 88.7(6) . 2_656
N5 Eu1 N2 89.3(7) . 2_656
C1 N1 C3 103(2) . .
C1 N1 Eu1 143.5(18) . .
C3 N1 Eu1 113.0(15) . .
C1 N2 C2 101.7(18) . .
C1 N2 Eu1 145.7(16) . 2_646
C2 N2 Eu1 112.5(13) . 2_646
C4 N3 C6 102(2) . .
C4 N3 Eu1 145.2(17) . .
C6 N3 Eu1 112.4(15) . .
C5 N4 C4 101.6(18) . .
C5 N4 Eu1 118.4(14) . 2_546
C4 N4 Eu1 138.2(15) . 2_546
C9 N5 C7 108(2) . .
C9 N5 Eu1 128.3(19) . .
C7 N5 Eu1 121.8(16) . .
C8 N6 C7 109.2(16) . .
C8 N6 H6 125.8 . .
C7 N6 H6 125.0 . .
C10 N7 C12 104(2) . .
C10 N7 Eu1 129(2) . .
C12 N7 Eu1 126.8(15) . .
C10 N8 C11 109(2) . .
C10 N8 H8 124.9 . .
C11 N8 H8 125.7 . .
N1 C1 N2 116(2) . .
N1 C1 H1 121.9 . .
N2 C1 H1 121.9 . .
C3 C2 N2 109.1(19) . .
C3 C2 H2 125.4 . .
N2 C2 H2 125.5 . .
C2 C3 N1 109(2) . .
C2 C3 H3 125.2 . .
N1 C3 H3 125.8 . .
N3 C4 N4 118(2) . .
N3 C4 H4 120.7 . .
N4 C4 H4 121.2 . .
N4 C5 C6 109.6(18) . .
N4 C5 H5 125.4 . .
C6 C5 H5 125.0 . .
N3 C6 C5 108(2) . .
N3 C6 H6A 125.3 . .
C5 C6 H6A 126.5 . .
N6 C7 N5 105.9(18) . .
N6 C7 H7 126.5 . .
N5 C7 H7 127.5 . .
N6 C8 C9 107(2) . .
N6 C8 H8A 126.5 . .
C9 C8 H8A 126.1 . .
C8 C9 N5 110(3) . .
C8 C9 H9 125.8 . .
N5 C9 H9 124.6 . .
N7 C10 N8 111(3) . .
N7 C10 H10 124.1 . .
N8 C10 H10 125.2 . .
C12 C11 N8 105(2) . .
C12 C11 H11 127.4 . .
N8 C11 H11 127.1 . .
C11 C12 N7 110(2) . .
C11 C12 H12 125.1 . .
N7 C12 H12 124.5 . .

loop_
_geom_bond_atom_site_label_1
_geom_bond_atom_site_label_2
_geom_bond_distance
_geom_bond_site_symmetry_2
Eu1 N4 2.58(2) 2_556
Eu1 N3 2.60(2) .
Eu1 N1 2.64(3) .
Eu1 N7 2.65(2) .
Eu1 N5 2.64(2) .
Eu1 N2 2.682(19) 2_656
N1 C1 1.30(3) .
N1 C3 1.41(3) .
N2 C1 1.33(3) .
N2 C2 1.43(3) .
N2 Eu1 2.682(19) 2_646
N3 C4 1.31(3) .
N3 C6 1.39(3) .
N4 C5 1.35(3) .
N4 C4 1.38(3) .
N4 Eu1 2.58(2) 2_546
N5 C9 1.36(4) .
N5 C7 1.36(3) .
N6 C8 1.34(3) .
N6 C7 1.40(2) .
N6 H6 0.8800 .
N7 C10 1.34(4) .
N7 C12 1.38(3) .
N8 C10 1.32(3) .
N8 C11 1.35(3) .
N8 H8 0.8800 .
C1 H1 0.9500 .
C2 C3 1.30(3) .
C2 H2 0.9500 .
C3 H3 0.9500 .
C4 H4 0.9500 .
C5 C6 1.41(3) .
C5 H5 0.9500 .
C6 H6A 0.9500 .
C7 H7 0.9500 .
C8 C9 1.35(3) .
C8 H8A 0.9500 .
C9 H9 0.9500 .
C10 H10 0.9500 .
C11 C12 1.34(3) .
C11 H11 0.9500 .
C12 H12 0.9500 .
